data_4305335
loop_
_publ_author_name
'Meisu Zhou'
'Yanping Song'
'Tao Gong'
'Hongbo Tong'
'Jianping Guo'
'Linhong Weng'
'Diansheng Liu'

_publ_section_title
;
Synthesis and Structures of Selected Triazapentadienate of Li, Mn, Fe, Co,
Ni, Cu(I), and Cu(II) using 2,4-N,N'-Disubstituted
1,3,5-Triazapentadienate Anions as Ancillary Ligands:
[N(Ar)C(NMe2)NC(NMe2)N(R)]- (Ar = Ph, 2,6-iPr2-C6H3; R = H, SiMe3)
;
_journal_name_full 'Inorganic Chemistry'
_journal_page_first 6692
_journal_page_last 6700
_journal_paper_doi 10.1021/ic800320e
_journal_volume 47
_journal_year 2008
_chemical_formula_sum 'C36 H60 Cu N10'
_chemical_formula_weight 696.48
_chemical_name_systematic
; 
 ? 
;
_space_group_IT_number 92
_symmetry_cell_setting tetragonal
_symmetry_space_group_name_Hall 'P 4abw 2nw'
_symmetry_space_group_name_H-M 'P 41 21 2'
_atom_sites_solution_hydrogens geom
_atom_sites_solution_primary direct
_atom_sites_solution_secondary difmap
_audit_creation_method SHELXL-97
_cell_angle_alpha 90.00
_cell_angle_beta 90.00
_cell_angle_gamma 90.00
_cell_formula_units_Z 4
_cell_length_a 13.633(3)
_cell_length_b 13.633(3)
_cell_length_c 21.512(9)
_cell_measurement_temperature 293(2)
_cell_volume 3998(2)
_computing_cell_refinement SAINT
_computing_data_collection SMART
_computing_data_reduction SAINT
_computing_molecular_graphics SHELXTL
_computing_publication_material SHELXTL
_computing_structure_refinement 'SHELXL-97 (Sheldrick, 1997)'
_computing_structure_solution 'SHELXS-97 (Sheldrick, 1990)'
_diffrn_ambient_temperature 293(2)
_diffrn_measured_fraction_theta_full 1.000
_diffrn_measured_fraction_theta_max 1.000
_diffrn_measurement_device_type 'CCD AREA DETECTOR'
_diffrn_measurement_method \W
_diffrn_radiation_monochromator graphite
_diffrn_radiation_source 'fine-focus sealed tube'
_diffrn_radiation_type MoK\a
_diffrn_radiation_wavelength 0.71073
_diffrn_reflns_av_R_equivalents 0.0286
_diffrn_reflns_av_sigmaI/netI 0.0340
_diffrn_reflns_limit_h_max 7
_diffrn_reflns_limit_h_min -16
_diffrn_reflns_limit_k_max 16
_diffrn_reflns_limit_k_min -15
_diffrn_reflns_limit_l_max 25
_diffrn_reflns_limit_l_min -13
_diffrn_reflns_number 13112
_diffrn_reflns_theta_full 25.00
_diffrn_reflns_theta_max 25.00
_diffrn_reflns_theta_min 1.77
_exptl_absorpt_coefficient_mu 0.583
_exptl_absorpt_correction_T_max 0.8923
_exptl_absorpt_correction_T_min 0.8445
_exptl_absorpt_correction_type multi-scan
_exptl_absorpt_process_details SADABS
_exptl_crystal_colour Black
_exptl_crystal_density_diffrn 1.157
_exptl_crystal_density_method 'not measured'
_exptl_crystal_description Block
_exptl_crystal_F_000 1500
_exptl_crystal_size_max 0.30
_exptl_crystal_size_mid 0.20
_exptl_crystal_size_min 0.20
_refine_diff_density_max 0.450
_refine_diff_density_min -0.227
_refine_diff_density_rms 0.054
_refine_ls_abs_structure_details 'Flack H D (1983), Acta Cryst. A39, 876-881'
_refine_ls_abs_structure_Flack -0.005(18)
_refine_ls_extinction_method none
_refine_ls_goodness_of_fit_ref 1.095
_refine_ls_hydrogen_treatment constr
_refine_ls_matrix_type full
_refine_ls_number_parameters 221
_refine_ls_number_reflns 3534
_refine_ls_number_restraints 0
_refine_ls_restrained_S_all 1.095
_refine_ls_R_factor_all 0.0457
_refine_ls_R_factor_gt 0.0431
_refine_ls_shift/su_max 0.000
_refine_ls_shift/su_mean 0.000
_refine_ls_structure_factor_coef Fsqd
_refine_ls_weighting_details 'calc w=1/[\s^2^(Fo^2^)+(0.0680P)^2^+0.0000P] where P=(Fo^2^+2Fc^2^)/3'
_refine_ls_weighting_scheme calc
_refine_ls_wR_factor_gt 0.1033
_refine_ls_wR_factor_ref 0.1048
_reflns_number_gt 3368
_reflns_number_total 3534
_reflns_threshold_expression >2sigma(I)
_cod_data_source_file ic800320e-file001_8.cif
_cod_data_source_block 7
_cod_depositor_comments
;
The following automatic conversions were performed:
'_symmetry_cell_setting' value 'Tetragonal' changed to 'tetragonal'
according to '/home/saulius/struct/CIF-dictionaries/cif_core.dic'
dictionary named 'cif_core.dic' version 2.4.1 from
2010-06-29.

'_exptl_absorpt_correction_type' value 'Multi-scan' changed
to 'multi-scan' according to
'/home/saulius/struct/CIF-dictionaries/cif_core.dic' dictionary named
'cif_core.dic' version 2.4.1 from 2010-06-29.

Automatic conversion script
Id: cif_fix_enum 1527 2010-12-29 10:47:43Z saulius 
;
_cod_database_code 4305335

loop_
_symmetry_equiv_pos_as_xyz
'x, y, z'
'-x, -y, z+1/2'
'-y+1/2, x+1/2, z+1/4'
'y+1/2, -x+1/2, z+3/4'
'-x+1/2, y+1/2, -z+1/4'
'x+1/2, -y+1/2, -z+3/4'
'y, x, -z'
'-y, -x, -z+1/2'

loop_
_atom_site_label
_atom_site_type_symbol
_atom_site_fract_x
_atom_site_fract_y
_atom_site_fract_z
_atom_site_U_iso_or_equiv
_atom_site_adp_type
_atom_site_occupancy
_atom_site_symmetry_multiplicity
_atom_site_calc_flag
_atom_site_refinement_flags
_atom_site_disorder_assembly
_atom_site_disorder_group
Cu1 Cu 0.56718(2) 0.56718(2) 0.0000 0.03424(14) Uani 1 2 d S . .
N4 N 0.61558(17) 0.5669(2) 0.08351(10) 0.0449(5) Uani 1 1 d . . .
H4 H 0.6731 0.5423 0.0884 0.054 Uiso 1 1 calc R . .
N1 N 0.44760(15) 0.64023(16) 0.02872(10) 0.0380(5) Uani 1 1 d . . .
N3 N 0.48546(19) 0.64290(19) 0.13704(10) 0.0490(6) Uani 1 1 d . . .
C1 C 0.4304(2) 0.6627(2) 0.08817(12) 0.0439(6) Uani 1 1 d . . .
N5 N 0.6163(2) 0.5869(2) 0.19123(12) 0.0611(7) Uani 1 1 d . . .
C7 C 0.39233(19) 0.6875(2) -0.01883(12) 0.0400(6) Uani 1 1 d . . .
C4 C 0.5732(2) 0.59900(19) 0.13412(12) 0.0447(7) Uani 1 1 d . . .
N2 N 0.3442(2) 0.7155(2) 0.10273(13) 0.0607(7) Uani 1 1 d . . .
C13 C 0.3147(3) 0.5216(3) -0.04546(16) 0.0598(9) Uani 1 1 d . . .
H13 H 0.3448 0.5059 -0.0053 0.072 Uiso 1 1 calc R . .
C12 C 0.3315(2) 0.6304(2) -0.05790(14) 0.0461(7) Uani 1 1 d . . .
C8 C 0.4062(2) 0.7878(2) -0.03139(14) 0.0498(7) Uani 1 1 d . . .
C6 C 0.7101(3) 0.5405(3) 0.19765(18) 0.0818(13) Uani 1 1 d . . .
H6A H 0.7068 0.4751 0.1812 0.123 Uiso 1 1 calc R . .
H6B H 0.7277 0.5378 0.2408 0.123 Uiso 1 1 calc R . .
H6C H 0.7585 0.5774 0.1752 0.123 Uiso 1 1 calc R . .
C10 C 0.2987(3) 0.7736(3) -0.12014(17) 0.0725(11) Uani 1 1 d . . .
H10 H 0.2671 0.8024 -0.1538 0.087 Uiso 1 1 calc R . .
C16 C 0.4739(2) 0.8517(2) 0.00733(19) 0.0639(9) Uani 1 1 d . . .
H16 H 0.4982 0.8109 0.0415 0.077 Uiso 1 1 calc R . .
C2 C 0.2522(3) 0.6718(4) 0.0866(2) 0.0833(13) Uani 1 1 d . . .
H2A H 0.2541 0.6505 0.0441 0.125 Uiso 1 1 calc R . .
H2B H 0.2007 0.7191 0.0918 0.125 Uiso 1 1 calc R . .
H2C H 0.2401 0.6165 0.1131 0.125 Uiso 1 1 calc R . .
C9 C 0.3579(3) 0.8287(3) -0.08229(17) 0.0659(9) Uani 1 1 d . . .
H9 H 0.3661 0.8950 -0.0908 0.079 Uiso 1 1 calc R . .
C3 C 0.3421(4) 0.7616(4) 0.1640(2) 0.1050(19) Uani 1 1 d . . .
H3A H 0.3346 0.7120 0.1953 0.158 Uiso 1 1 calc R . .
H3B H 0.2879 0.8065 0.1661 0.158 Uiso 1 1 calc R . .
H3C H 0.4022 0.7966 0.1707 0.158 Uiso 1 1 calc R . .
C11 C 0.2864(2) 0.6748(3) -0.10768(16) 0.0627(9) Uani 1 1 d . . .
H11 H 0.2466 0.6375 -0.1336 0.075 Uiso 1 1 calc R . .
C5 C 0.5742(3) 0.6304(3) 0.24633(15) 0.0861(12) Uani 1 1 d . . .
H5A H 0.6230 0.6689 0.2673 0.129 Uiso 1 1 calc R . .
H5B H 0.5514 0.5795 0.2736 0.129 Uiso 1 1 calc R . .
H5C H 0.5201 0.6716 0.2348 0.129 Uiso 1 1 calc R . .
C17 C 0.4212(4) 0.9383(3) 0.0363(2) 0.1086(16) Uani 1 1 d . . .
H17A H 0.4024 0.9837 0.0043 0.163 Uiso 1 1 calc R . .
H17B H 0.4641 0.9705 0.0653 0.163 Uiso 1 1 calc R . .
H17C H 0.3637 0.9157 0.0577 0.163 Uiso 1 1 calc R . .
C18 C 0.5634(4) 0.8849(4) -0.0302(2) 0.1151(17) Uani 1 1 d . . .
H18A H 0.5424 0.9250 -0.0644 0.173 Uiso 1 1 calc R . .
H18B H 0.5975 0.8284 -0.0459 0.173 Uiso 1 1 calc R . .
H18C H 0.6066 0.9220 -0.0040 0.173 Uiso 1 1 calc R . .
C15 C 0.3634(3) 0.4583(3) -0.0944(2) 0.0809(13) Uani 1 1 d . . .
H15A H 0.3311 0.4678 -0.1336 0.121 Uiso 1 1 calc R . .
H15B H 0.3587 0.3907 -0.0824 0.121 Uiso 1 1 calc R . .
H15C H 0.4311 0.4765 -0.0981 0.121 Uiso 1 1 calc R . .
C14 C 0.2053(3) 0.4948(4) -0.0414(2) 0.0954(15) Uani 1 1 d . . .
H14A H 0.1750 0.5046 -0.0812 0.143 Uiso 1 1 calc R . .
H14B H 0.1739 0.5358 -0.0111 0.143 Uiso 1 1 calc R . .
H14C H 0.1988 0.4273 -0.0294 0.143 Uiso 1 1 calc R . .

loop_
_atom_site_aniso_label
_atom_site_aniso_U_11
_atom_site_aniso_U_22
_atom_site_aniso_U_33
_atom_site_aniso_U_23
_atom_site_aniso_U_13
_atom_site_aniso_U_12
Cu1 0.03450(16) 0.03450(16) 0.0337(2) -0.00009(13) 0.00009(13) 0.00374(18)
N4 0.0449(12) 0.0497(13) 0.0400(12) -0.0059(12) -0.0084(10) 0.0128(11)
N1 0.0294(11) 0.0448(12) 0.0398(11) -0.0058(10) 0.0011(9) 0.0053(9)
N3 0.0517(14) 0.0586(15) 0.0369(12) -0.0056(11) -0.0001(11) 0.0062(12)
C1 0.0421(14) 0.0458(14) 0.0439(15) -0.0063(12) 0.0060(14) 0.0040(13)
N5 0.0746(18) 0.0688(19) 0.0399(13) -0.0001(12) -0.0108(13) 0.0150(15)
C7 0.0289(12) 0.0481(15) 0.0429(15) -0.0013(12) 0.0017(11) 0.0072(11)
C4 0.0587(17) 0.0374(13) 0.0382(14) -0.0011(11) -0.0099(13) -0.0002(13)
N2 0.0505(16) 0.0814(19) 0.0502(15) -0.0192(14) 0.0057(12) 0.0144(14)
C13 0.0516(19) 0.067(2) 0.060(2) -0.0118(16) -0.0098(15) -0.0133(16)
C12 0.0357(14) 0.0559(17) 0.0466(15) -0.0051(13) 0.0006(13) 0.0009(12)
C8 0.0394(16) 0.0514(16) 0.0587(18) 0.0024(15) 0.0019(13) 0.0099(12)
C6 0.094(3) 0.092(3) 0.059(2) -0.005(2) -0.031(2) 0.028(2)
C10 0.060(2) 0.096(3) 0.062(2) 0.018(2) -0.0100(18) 0.0269(19)
C16 0.0610(18) 0.0482(17) 0.082(2) 0.0024(18) -0.0070(18) -0.0026(14)
C2 0.048(2) 0.119(4) 0.083(3) -0.009(3) 0.0169(19) 0.006(2)
C9 0.062(2) 0.061(2) 0.074(2) 0.0153(18) -0.0033(18) 0.0178(17)
C3 0.085(3) 0.146(5) 0.084(3) -0.058(3) 0.002(2) 0.045(3)
C11 0.0455(17) 0.090(3) 0.0530(18) -0.0059(18) -0.0131(15) 0.0054(18)
C5 0.107(3) 0.111(3) 0.0400(17) -0.006(2) -0.021(2) 0.020(2)
C17 0.116(4) 0.068(3) 0.142(4) -0.033(3) -0.024(3) 0.012(3)
C18 0.087(3) 0.130(4) 0.128(4) -0.001(3) 0.005(3) -0.048(3)
C15 0.068(2) 0.072(3) 0.103(3) -0.035(2) 0.004(2) -0.012(2)
C14 0.074(3) 0.098(3) 0.114(4) -0.022(3) 0.019(3) -0.033(3)

loop_
_atom_type_symbol
_atom_type_description
_atom_type_scat_dispersion_real
_atom_type_scat_dispersion_imag
_atom_type_scat_source
C C 0.0033 0.0016 'International Tables Vol C Tables 4.2.6.8 and 6.1.1.4'
H H 0.0000 0.0000 'International Tables Vol C Tables 4.2.6.8 and 6.1.1.4'
N N 0.0061 0.0033 'International Tables Vol C Tables 4.2.6.8 and 6.1.1.4'
Cu Cu 0.3201 1.2651 'International Tables Vol C Tables 4.2.6.8 and 6.1.1.4'

loop_
_geom_angle_atom_site_label_1
_geom_angle_atom_site_label_2
_geom_angle_atom_site_label_3
_geom_angle
_geom_angle_site_symmetry_1
_geom_angle_site_symmetry_3
_geom_angle_publ_flag
N4 Cu1 N4 151.94(16) 7 . ?
N4 Cu1 N1 89.54(10) 7 7 ?
N4 Cu1 N1 96.68(10) . 7 ?
N4 Cu1 N1 96.68(10) 7 . ?
N4 Cu1 N1 89.54(10) . . ?
N1 Cu1 N1 154.18(13) 7 . ?
C4 N4 Cu1 129.0(2) . . ?
C4 N4 H4 115.5 . . ?
Cu1 N4 H4 115.5 . . ?
C1 N1 C7 119.4(2) . . ?
C1 N1 Cu1 123.41(19) . . ?
C7 N1 Cu1 115.65(16) . . ?
C1 N3 C4 124.2(2) . . ?
N3 C1 N1 128.1(3) . . ?
N3 C1 N2 113.6(2) . . ?
N1 C1 N2 118.3(3) . . ?
C4 N5 C6 121.4(3) . . ?
C4 N5 C5 121.1(3) . . ?
C6 N5 C5 117.2(3) . . ?
C8 C7 C12 120.0(3) . . ?
C8 C7 N1 120.4(2) . . ?
C12 C7 N1 119.2(3) . . ?
N4 C4 N3 125.7(2) . . ?
N4 C4 N5 121.1(3) . . ?
N3 C4 N5 113.2(3) . . ?
C1 N2 C2 117.6(3) . . ?
C1 N2 C3 115.8(3) . . ?
C2 N2 C3 112.4(3) . . ?
C15 C13 C12 111.5(3) . . ?
C15 C13 C14 109.2(3) . . ?
C12 C13 C14 112.8(3) . . ?
C15 C13 H13 107.7 . . ?
C12 C13 H13 107.7 . . ?
C14 C13 H13 107.7 . . ?
C11 C12 C7 118.8(3) . . ?
C11 C12 C13 119.9(3) . . ?
C7 C12 C13 121.3(3) . . ?
C9 C8 C7 118.4(3) . . ?
C9 C8 C16 119.3(3) . . ?
C7 C8 C16 122.3(3) . . ?
N5 C6 H6A 109.5 . . ?
N5 C6 H6B 109.5 . . ?
H6A C6 H6B 109.5 . . ?
N5 C6 H6C 109.5 . . ?
H6A C6 H6C 109.5 . . ?
H6B C6 H6C 109.5 . . ?
C9 C10 C11 119.3(3) . . ?
C9 C10 H10 120.4 . . ?
C11 C10 H10 120.4 . . ?
C17 C16 C8 112.6(3) . . ?
C17 C16 C18 111.4(4) . . ?
C8 C16 C18 111.4(3) . . ?
C17 C16 H16 107.1 . . ?
C8 C16 H16 107.1 . . ?
C18 C16 H16 107.1 . . ?
N2 C2 H2A 109.5 . . ?
N2 C2 H2B 109.5 . . ?
H2A C2 H2B 109.5 . . ?
N2 C2 H2C 109.5 . . ?
H2A C2 H2C 109.5 . . ?
H2B C2 H2C 109.5 . . ?
C10 C9 C8 121.8(3) . . ?
C10 C9 H9 119.1 . . ?
C8 C9 H9 119.1 . . ?
N2 C3 H3A 109.5 . . ?
N2 C3 H3B 109.5 . . ?
H3A C3 H3B 109.5 . . ?
N2 C3 H3C 109.5 . . ?
H3A C3 H3C 109.5 . . ?
H3B C3 H3C 109.5 . . ?
C12 C11 C10 121.7(3) . . ?
C12 C11 H11 119.1 . . ?
C10 C11 H11 119.1 . . ?
N5 C5 H5A 109.5 . . ?
N5 C5 H5B 109.5 . . ?
H5A C5 H5B 109.5 . . ?
N5 C5 H5C 109.5 . . ?
H5A C5 H5C 109.5 . . ?
H5B C5 H5C 109.5 . . ?
C16 C17 H17A 109.5 . . ?
C16 C17 H17B 109.5 . . ?
H17A C17 H17B 109.5 . . ?
C16 C17 H17C 109.5 . . ?
H17A C17 H17C 109.5 . . ?
H17B C17 H17C 109.5 . . ?
C16 C18 H18A 109.5 . . ?
C16 C18 H18B 109.5 . . ?
H18A C18 H18B 109.5 . . ?
C16 C18 H18C 109.5 . . ?
H18A C18 H18C 109.5 . . ?
H18B C18 H18C 109.5 . . ?
C13 C15 H15A 109.5 . . ?
C13 C15 H15B 109.5 . . ?
H15A C15 H15B 109.5 . . ?
C13 C15 H15C 109.5 . . ?
H15A C15 H15C 109.5 . . ?
H15B C15 H15C 109.5 . . ?
C13 C14 H14A 109.5 . . ?
C13 C14 H14B 109.5 . . ?
H14A C14 H14B 109.5 . . ?
C13 C14 H14C 109.5 . . ?
H14A C14 H14C 109.5 . . ?
H14B C14 H14C 109.5 . . ?

loop_
_geom_bond_atom_site_label_1
_geom_bond_atom_site_label_2
_geom_bond_distance
_geom_bond_site_symmetry_2
_geom_bond_publ_flag
Cu1 N4 1.914(2) 7 ?
Cu1 N4 1.914(2) . ?
Cu1 N1 2.008(2) 7 ?
Cu1 N1 2.008(2) . ?
N4 C4 1.308(4) . ?
N4 H4 0.8600 . ?
N1 C1 1.336(3) . ?
N1 C7 1.425(3) . ?
N3 C1 1.319(4) . ?
N3 C4 1.340(4) . ?
C1 N2 1.414(4) . ?
N5 C4 1.371(4) . ?
N5 C6 1.434(5) . ?
N5 C5 1.444(5) . ?
C7 C8 1.407(4) . ?
C7 C12 1.415(4) . ?
N2 C2 1.430(5) . ?
N2 C3 1.460(5) . ?
C13 C15 1.514(5) . ?
C13 C12 1.524(5) . ?
C13 C14 1.538(6) . ?
C13 H13 0.9800 . ?
C12 C11 1.375(5) . ?
C8 C9 1.393(5) . ?
C8 C16 1.517(5) . ?
C6 H6A 0.9600 . ?
C6 H6B 0.9600 . ?
C6 H6C 0.9600 . ?
C10 C9 1.371(5) . ?
C10 C11 1.383(6) . ?
C10 H10 0.9300 . ?
C16 C17 1.517(5) . ?
C16 C18 1.533(6) . ?
C16 H16 0.9800 . ?
C2 H2A 0.9600 . ?
C2 H2B 0.9600 . ?
C2 H2C 0.9600 . ?
C9 H9 0.9300 . ?
C3 H3A 0.9600 . ?
C3 H3B 0.9600 . ?
C3 H3C 0.9600 . ?
C11 H11 0.9300 . ?
C5 H5A 0.9600 . ?
C5 H5B 0.9600 . ?
C5 H5C 0.9600 . ?
C17 H17A 0.9600 . ?
C17 H17B 0.9600 . ?
C17 H17C 0.9600 . ?
C18 H18A 0.9600 . ?
C18 H18B 0.9600 . ?
C18 H18C 0.9600 . ?
C15 H15A 0.9600 . ?
C15 H15B 0.9600 . ?
C15 H15C 0.9600 . ?
C14 H14A 0.9600 . ?
C14 H14B 0.9600 . ?
C14 H14C 0.9600 . ?
